data_4324065
loop_
_publ_author_name
'Raymond J. Batchelor'
'Frederick W. B. Einstein'
'Ian D. Gay'
'Jian Gu'
'B. Mario Pinto'
'Xuemin Zhou'

_publ_contact_author
; 
      Prof. Frederick W.B. Einstein
      Department of Chemistry
      Simon Fraser University
      Burnaby, British Columbia
      Canada      V5A 1S6
;
_publ_contact_author_email einstein@sfu.ca
_publ_contact_author_fax '604 291 3765'
_publ_contact_author_phone '604 291 4878'
_publ_section_title
;
 Stereochemical Analysis of Palladium(II) Complexes of the Selenium
 Coronands 1,5,9,13-Tetraselenacyclohexadecane and
 1,5,9,13,17,21-Hexaselenacyclotetracosane
;
_journal_name_full 'Inorganic Chemistry'
_journal_page_first 3667
_journal_page_last 3674
_journal_paper_doi 10.1021/ic951151j
_journal_volume 35
_journal_year 1996
_chemical_formula_moiety 'Pd Se4 Cl F4 C12 B1 H24 '
_chemical_formula_sum 'C12 H24 B Cl F4 Pd Se4'
_chemical_formula_weight 712.8
_chemical_name_systematic ?
_space_group_IT_number 2
_symmetry_cell_setting triclinic
_symmetry_space_group_name_Hall '-P 1'
_symmetry_space_group_name_H-M 'P -1'
_cell_angle_alpha 76.607(6)
_cell_angle_beta 86.020(6)
_cell_angle_gamma 85.186(5)
_cell_formula_units_Z 2
_cell_length_a 7.2377(4)
_cell_length_b 10.7784(7)
_cell_length_c 12.9523(9)
_cell_measurement_reflns_used 25
_cell_measurement_temperature 295
_cell_measurement_theta_max 21.00
_cell_measurement_theta_min 16.00
_cell_volume 978.17(11)
_computing_data_reduction 'NRCVAX DATRD2'
_computing_molecular_graphics NRCVAX
_computing_publication_material 'NRCVAX TABLES and CRYSTALS'
_computing_structure_refinement CRYSTALS
_computing_structure_solution 'NRCVAX SOLVER'
_diffrn_ambient_temperature 295
_diffrn_measurement_device 'Nonius CAD-4    '
_diffrn_measurement_method 'Theta/2theta scan b/P/b '
_diffrn_radiation_monochromator graphite
_diffrn_radiation_source 'xray tube'
_diffrn_radiation_type 'Molybdenum K\a'
_diffrn_radiation_wavelength 0.70930
_diffrn_reflns_limit_h_max 8
_diffrn_reflns_limit_h_min -8
_diffrn_reflns_limit_k_max 12
_diffrn_reflns_limit_k_min 0
_diffrn_reflns_limit_l_max 14
_diffrn_reflns_limit_l_min -13
_diffrn_reflns_number 2864
_diffrn_reflns_theta_max 23.5
_diffrn_reflns_theta_min 2
_diffrn_standards_decay_% 0.0
_diffrn_standards_interval_time 60
_diffrn_standards_number 2
_exptl_absorpt_coefficient_mu 8.474
_exptl_absorpt_correction_T_max 0.575
_exptl_absorpt_correction_T_min 0.218
_exptl_absorpt_correction_type integration
_exptl_crystal_colour red
_exptl_crystal_density_diffrn 2.420
_exptl_crystal_description plate
_exptl_crystal_F_000 671.88
_exptl_crystal_size_max 0.21
_exptl_crystal_size_mid 0.20
_exptl_crystal_size_min 0.07
_refine_diff_density_max 0.6(1)
_refine_diff_density_min -0.6(1)
_refine_ls_goodness_of_fit_obs 1.55
_refine_ls_matrix_type full
_refine_ls_number_parameters 214
_refine_ls_number_reflns 2134
_refine_ls_number_restraints 31
_refine_ls_R_factor_obs 0.022
_refine_ls_shift/esd_max 0.13
_refine_ls_structure_factor_coef F
_refine_ls_weighting_details 'w = 1/(\s^2^(F)+0.0001F^2^)'
_refine_ls_weighting_scheme calc
_refine_ls_wR_factor_obs 0.027
_reflns_number_observed 2134
_reflns_number_total 2864
_reflns_observed_criterion 'Inet > 2.5\s(Inet)'
_cod_data_source_file ic951151j_3.cif
_cod_data_source_block rpdse4
_cod_depositor_comments
;
 Changing the _atom_site_occupancy data item value from '.' to '1'
 for all fully occupied atom sites.

 Antanas Vaitkus,
 2017-02-19

 Marking three atom disorder sites. Atoms 'B1', 'F2', 'F3', 'F4' were marked
 as belonging to the disorder site '1', atoms 'B2', 'F5', 'F6', 'F7' were
 marked as belonging to the disorder site '2' and atoms 'B3', 'F8', 'F9', 'F10'
 were marked as belonging to the disorder site '3'.

 Antanas Vaitkus,
 2017-02-17

 Changing the occupancy of atoms 'F5', 'F6', 'F7', 'B2' from '0.030(1)'
 to '0.30(1)' after consulting the supplementary data of the original
 publication.

 Antanas Vaitkus,
 2017-02-17

The following automatic conversions were performed:

'_refine_ls_weighting_scheme' value '1/(\s^2^(F)+0.0001F^2^)' was
changed to 'calc'. New tag '_refine_ls_weighting_details' was
created. The value of the new tag was set to 'w =
1/(\s^2^(F)+0.0001F^2^)'.

Automatic conversion script
Id: cif_fix_values 3143 2015-03-26 13:38:13Z robertas 
;
_cod_original_formula_sum 'Pd Se4 Cl F4 C12 B1 H24 '
_cod_database_code 4324065

loop_
_symmetry_equiv_pos_as_xyz
x,y,z
-x,-y,-z

loop_
_atom_site_aniso_label
_atom_site_aniso_U_11
_atom_site_aniso_U_22
_atom_site_aniso_U_33
_atom_site_aniso_U_23
_atom_site_aniso_U_13
_atom_site_aniso_U_12
_atom_site_aniso_type_symbol
Pd 0.03821(24) 0.02942(24) 0.0327(3) -0.00971(19) -0.00294(17) -0.00166(17) Pd
Se3 0.0396(3) 0.0373(3) 0.0451(4) -0.0113(3) -0.0026(3) -0.00558(24) Se
Se7 0.0383(3) 0.0401(4) 0.0465(4) -0.0167(3) -0.0038(3) 0.00400(24) Se
Se11 0.0518(4) 0.0334(3) 0.0398(4) -0.0046(3) -0.0046(3) -0.0052(3) Se
Se15 0.0528(3) 0.0397(4) 0.0320(3) -0.0110(3) -0.0016(3) -0.0014(3) Se
Cl 0.0426(8) 0.0474(9) 0.0460(9) -0.0068(7) -0.0046(7) 0.0032(6) Cl
C1 0.060(4) 0.032(4) 0.062(4) -0.009(3) -0.002(3) 0.004(3) C
C2 0.063(4) 0.036(4) 0.058(4) -0.014(3) 0.003(3) -0.006(3) C
C4 0.046(3) 0.042(4) 0.043(4) 0.001(3) -0.003(3) 0.001(3) C
C5 0.044(3) 0.059(4) 0.041(4) -0.011(3) -0.001(3) 0.001(3) C
C6 0.048(3) 0.059(4) 0.041(4) -0.023(3) -0.003(3) 0.001(3) C
C8 0.066(4) 0.044(4) 0.061(4) -0.029(3) -0.001(3) 0.000(3) C
C9 0.066(4) 0.043(4) 0.062(4) -0.025(3) -0.013(3) -0.006(3) C
C10 0.072(4) 0.034(4) 0.078(5) -0.019(4) -0.004(4) -0.013(3) C
C12 0.043(3) 0.059(4) 0.059(4) -0.014(4) 0.003(3) -0.011(3) C
C13 0.037(3) 0.071(5) 0.056(4) -0.010(4) -0.001(3) -0.004(3) C
C14 0.045(3) 0.060(4) 0.049(4) -0.016(3) 0.005(3) 0.000(3) C
C16 0.073(4) 0.041(4) 0.054(4) -0.021(3) 0.005(3) -0.002(3) C
F1 0.079(3) 0.126(4) 0.089(3) -0.027(3) -0.0345(24) -0.003(3) F

loop_
_atom_site_label
_atom_site_fract_x
_atom_site_fract_y
_atom_site_fract_z
_atom_site_U_iso_or_equiv
_atom_site_thermal_displace_type
_atom_site_calc_flag
_atom_site_refinement_flags
_atom_site_type_symbol
_atom_site_occupancy
_atom_site_disorder_group
Pd1 0.35455(5) 0.30863(4) 0.24867(3) 0.03301(24) Uij ? . Pd 1 .
Se3 0.17559(7) 0.12251(5) 0.32612(5) 0.0402(3) Uij ? . Se 1 .
Se7 0.14335(7) 0.41919(5) 0.36056(5) 0.0408(3) Uij ? . Se 1 .
Se11 0.49486(8) 0.50055(5) 0.14692(5) 0.0421(3) Uij ? . Se 1 .
Se15 0.51439(8) 0.22009(6) 0.10660(4) 0.0411(3) Uij ? . Se 1 .
Cl1 0.65304(18) 0.24643(14) 0.41372(11) 0.0462(8) Uij ? . Cl 1 .
C1 0.5044(8) -0.0270(5) 0.2581(5) 0.052(4) Uij ? . C 1 .
C2 0.3107(8) -0.0380(5) 0.3070(5) 0.052(4) Uij ? . C 1 .
C4 0.2219(7) 0.0918(5) 0.4775(4) 0.045(3) Uij ? . C 1 .
C5 0.1157(8) 0.1902(6) 0.5308(5) 0.049(4) Uij ? . C 1 .
C6 0.1958(8) 0.3201(6) 0.5037(4) 0.048(4) Uij ? . C 1 .
C8 0.2470(8) 0.5755(6) 0.3779(5) 0.055(4) Uij ? . C 1 .
C9 0.4453(8) 0.5933(6) 0.3440(5) 0.054(4) Uij ? . C 1 .
C10 0.4851(9) 0.6338(6) 0.2262(5) 0.060(4) Uij ? . C 1 .
C12 0.7607(7) 0.4538(6) 0.1640(5) 0.053(4) Uij ? . C 1 .
C13 0.8419(8) 0.3583(6) 0.1022(5) 0.055(4) Uij ? . C 1 .
C14 0.7743(8) 0.2257(6) 0.1391(5) 0.051(4) Uij ? . C 1 .
C16 0.5127(9) 0.0347(6) 0.1403(5) 0.055(4) Uij ? . C 1 .
F1 0.8545(5) 0.8084(4) 0.0531(3) 0.096(3) Uij ? . F 1 .
F2 1.0778(14) 0.6659(9) 0.1315(10) 0.0821(12) Uiso ? . F 0.39(1) 1
F3 0.8912(14) 0.7797(15) 0.2274(6) 0.0821(12) Uiso ? . F 0.39(1) 1
F4 1.1121(14) 0.8745(10) 0.1050(10) 0.0821(12) Uiso ? . F 0.39(1) 1
F5 0.9354(17) 0.9262(11) 0.1660(10) 0.0821(12) Uiso ? . F 0.30(1) 2
F6 0.9242(19) 0.7134(12) 0.2216(8) 0.0821(12) Uiso ? . F 0.30(1) 2
F7 1.1503(11) 0.7964(14) 0.1059(11) 0.0821(12) Uiso ? . F 0.30(1) 2
F8 1.0327(20) 0.6714(10) 0.1667(12) 0.0821(12) Uiso ? . F 0.31(1) 3
F9 1.1484(14) 0.8543(16) 0.0768(11) 0.0821(12) Uiso ? . F 0.31(1) 3
F10 0.9210(17) 0.8596(18) 0.2046(10) 0.0821(12) Uiso ? . F 0.31(1) 3
B1 0.9837(8) 0.7830(8) 0.1301(5) 0.0587(23) Uiso ? . B 0.39(1) 1
B2 0.9643(10) 0.8113(9) 0.1354(5) 0.0587(23) Uiso ? . B 0.30(1) 2
B3 0.9895(9) 0.7996(9) 0.1252(6) 0.0587(23) Uiso ? . B 0.31(1) 3
H11 0.5687(8) 0.0228(5) 0.2937(5) 0.060(4) Uiso ? . H 1 .
H12 0.5642(8) -0.1104(5) 0.2679(5) 0.060(4) Uiso ? . H 1 .
H21 0.3174(8) -0.0948(5) 0.3750(5) 0.062(4) Uiso ? . H 1 .
H22 0.2409(8) -0.0734(5) 0.2628(5) 0.062(4) Uiso ? . H 1 .
H41 0.3509(7) 0.0953(5) 0.4847(4) 0.054(4) Uiso ? . H 1 .
H42 0.1848(7) 0.0093(5) 0.5120(4) 0.054(4) Uiso ? . H 1 .
H51 0.1164(8) 0.1583(6) 0.6056(5) 0.059(4) Uiso ? . H 1 .
H52 -0.0085(8) 0.2007(6) 0.5093(5) 0.059(4) Uiso ? . H 1 .
H61 0.1444(8) 0.3673(6) 0.5535(4) 0.060(4) Uiso ? . H 1 .
H62 0.3266(8) 0.3079(6) 0.5090(4) 0.060(4) Uiso ? . H 1 .
H81 0.2331(8) 0.5763(6) 0.4512(5) 0.068(4) Uiso ? . H 1 .
H82 0.1754(8) 0.6462(6) 0.3381(5) 0.068(4) Uiso ? . H 1 .
H91 0.4858(8) 0.6567(6) 0.3759(5) 0.067(4) Uiso ? . H 1 .
H92 0.5144(8) 0.5144(6) 0.3692(5) 0.067(4) Uiso ? . H 1 .
H01 0.6018(9) 0.6704(6) 0.2148(5) 0.070(4) Uiso ? . H 1 .
H02 0.3907(9) 0.6969(6) 0.1982(5) 0.070(4) Uiso ? . H 1 .
H21 0.8255(7) 0.5293(6) 0.1412(5) 0.064(4) Uiso ? . H 1 .
H22 0.7786(7) 0.4186(6) 0.2372(5) 0.064(4) Uiso ? . H 1 .
H31 0.9729(8) 0.3519(6) 0.1068(5) 0.064(4) Uiso ? . H 1 .
H32 0.8118(8) 0.3897(6) 0.0301(5) 0.064(4) Uiso ? . H 1 .
H41 0.7850(8) 0.1986(6) 0.2138(5) 0.062(4) Uiso ? . H 1 .
H42 0.8497(8) 0.1693(6) 0.1047(5) 0.062(4) Uiso ? . H 1 .
H61 0.6226(9) 0.0013(6) 0.1089(5) 0.066(4) Uiso ? . H 1 .
H62 0.4074(9) 0.0127(6) 0.1103(5) 0.066(4) Uiso ? . H 1 .

loop_
_atom_type_symbol
_atom_type_description
_atom_type_scat_dispersion_real
_atom_type_scat_dispersion_imag
_atom_type_scat_source
Pd ? -1.177 1.007 'International Tables Vol. IV Table 2.2B'
Se ? -0.178 2.223 'International Tables Vol. IV Table 2.2B'
Cl ? 0.132 0.159 'International Tables Vol. IV Table 2.2B'
F ? 0.014 0.010 'International Tables Vol. IV Table 2.2B'
C ? 0.002 0.002 'International Tables Vol. IV Table 2.2B'
B ? 0.000 0.001 'International Tables Vol. IV Table 2.2B'
H ? 0.000 0.000 'International Tables Vol. IV Table 2.2B'

loop_
_geom_angle_atom_site_label_1
_geom_angle_atom_site_label_2
_geom_angle_atom_site_label_3
_geom_angle
_geom_angle_site_symmetry_1
_geom_angle_site_symmetry_2
_geom_angle_site_symmetry_3
_geom_angle_publ_flag
Se3 Pd1 Se7 84.89(2) ? ? ? ?
Se3 Pd1 Se11 170.03(3) ? ? ? ?
Se3 Pd1 Se15 96.14(2) ? ? ? ?
Se7 Pd1 Se11 95.63(2) ? ? ? ?
Se7 Pd1 Se15 166.97(2) ? ? ? ?
Se11 Pd1 Se15 81.12(2) ? ? ? ?
Pd1 Se3 C2 111.6(2) ? ? ? ?
Pd1 Se3 C4 102.4(2) ? ? ? ?
C2 Se3 C4 94.5(3) ? ? ? ?
Pd1 Se7 C6 102.0(2) ? ? ? ?
Pd1 Se7 C8 110.9(2) ? ? ? ?
C6 Se7 C8 95.1(3) ? ? ? ?
Pd1 Se11 C10 112.2(2) ? ? ? ?
Pd1 Se11 C12 102.2(2) ? ? ? ?
C10 Se11 C12 94.6(3) ? ? ? ?
Pd1 Se15 C14 100.5(2) ? ? ? ?
Pd1 Se15 C16 110.8(2) ? ? ? ?
C14 Se15 C16 96.1(3) ? ? ? ?
C2 C1 C16 113.8(5) ? ? ? ?
Se3 C2 C1 116.2(4) ? ? ? ?
Se3 C4 C5 112.4(4) ? ? ? ?
C4 C5 C6 114.0(5) ? ? ? ?
Se7 C6 C5 113.5(4) ? ? ? ?
Se7 C8 C9 117.7(4) ? ? ? ?
C8 C9 C10 115.2(5) ? ? ? ?
Se11 C10 C9 116.5(4) ? ? ? ?
Se11 C12 C13 114.5(4) ? ? ? ?
C12 C13 C14 115.3(5) ? ? ? ?
Se15 C14 C13 112.1(4) ? ? ? ?
Se15 C16 C1 114.7(4) ? ? ? ?
F1 B1 F2 109.7 ? ? ? ?
F1 B1 F3 108.4 ? ? ? ?
F1 B1 F4 109.1 ? ? ? ?
F2 B1 F3 109.3 ? ? ? ?
F2 B1 F4 107.6 ? ? ? ?
F3 B1 F4 112.8 ? ? ? ?
F1 B2 F5 111.3 ? ? ? ?
F1 B2 F6 109.7 ? ? ? ?
F1 B2 F7 111.1 ? ? ? ?
F5 B2 F6 108.9 ? ? ? ?
F5 B2 F7 107.4 ? ? ? ?
F6 B2 F7 108.3 ? ? ? ?
F1 B3 F8 107.4 ? ? ? ?
F1 B3 F9 111.4 ? ? ? ?
F1 B3 F10 109.2 ? ? ? ?
F8 B3 F9 108.6 ? ? ? ?
F8 B3 F10 110.4 ? ? ? ?
F9 B3 F10 109.8 ? ? ? ?

loop_
_geom_bond_atom_site_label_1
_geom_bond_atom_site_label_2
_geom_bond_distance
_geom_bond_site_symmetry_1
_geom_bond_site_symmetry_2
_geom_bond_publ_flag
Pd1 Se3 2.4560(7) ? ? ?
Pd1 Se7 2.4583(7) ? ? ?
Pd1 Se11 2.4395(7) ? ? ?
Pd1 Se15 2.4430(7) ? ? ?
Se3 C2 1.973(6) ? ? ?
Se3 C4 1.959(5) ? ? ?
Se7 C6 1.958(6) ? ? ?
Se7 C8 1.965(5) ? ? ?
Se11 C10 1.944(6) ? ? ?
Se11 C12 1.962(5) ? ? ?
Se15 C14 1.965(5) ? ? ?
Se15 C16 1.944(6) ? ? ?
C1 C2 1.500(8) ? ? ?
C1 C16 1.516(8) ? ? ?
C4 C5 1.523(7) ? ? ?
C5 C6 1.517(8) ? ? ?
C8 C9 1.487(8) ? ? ?
C9 C10 1.502(8) ? ? ?
C12 C13 1.504(8) ? ? ?
C13 C14 1.510(8) ? ? ?
F1 B1 1.38 ? ? ?
F1 B2 1.38 ? ? ?
F1 B3 1.38 ? ? ?
F2 B1 1.38 ? ? ?
F3 B1 1.38 ? ? ?
F4 B1 1.38 ? ? ?
F5 B2 1.38 ? ? ?
F6 B2 1.38 ? ? ?
F7 B2 1.38 ? ? ?
F8 B3 1.38 ? ? ?
F9 B3 1.38 ? ? ?
F10 B3 1.38 ? ? ?

loop_
_geom_contact_atom_site_label_1
_geom_contact_atom_site_label_2
_geom_contact_distance
_geom_contact_site_symmetry_1
_geom_contact_site_symmetry_2
_geom_contact_publ_flag
? ? ? ? ? ?

loop_
_geom_torsion_atom_site_label_1
_geom_torsion_atom_site_label_2
_geom_torsion_atom_site_label_3
_geom_torsion_atom_site_label_4
_geom_torsion
_geom_torsion_site_symmetry_1
_geom_torsion_site_symmetry_2
_geom_torsion_site_symmetry_3
_geom_torsion_site_symmetry_4
C16 C1 C2 Se3 -72.6(5) ? ? ? ?
C2 Se3 C4 C5 -172.5(5) ? ? ? ?
C4 C5 C6 Se7 75.0(4) ? ? ? ?
C6 Se7 C8 C9 92.5(5) ? ? ? ?
C8 C9 C10 Se11 -78.9(5) ? ? ? ?
C10 Se11 C12 C13 -173.3(6) ? ? ? ?
C12 C13 C14 Se15 70.6(5) ? ? ? ?
C14 Se15 C16 C1 75.6(4) ? ? ? ?
C4 Se3 C2 C1 -100.3(5) ? ? ? ?
Se3 C4 C5 C6 -74.7(4) ? ? ? ?
C8 Se7 C6 C5 173.4(5) ? ? ? ?
Se7 C8 C9 C10 76.4(5) ? ? ? ?
C12 Se11 C10 C9 -88.9(5) ? ? ? ?
Se11 C12 C13 C14 -67.7(5) ? ? ? ?
C16 Se15 C14 C13 169.0(6) ? ? ? ?
C2 C1 C16 Se15 88.3(5) ? ? ? ?
Se7 Pd1 Se3 C2 -162.3(2) ? ? ? ?
Se15 Pd1 Se3 C2 30.8(2) ? ? ? ?
Se3 Pd1 Se7 C6 61.7(2) ? ? ? ?
Se11 Pd1 Se7 C6 -128.3(2) ? ? ? ?
Se7 Pd1 Se11 C10 26.5(2) ? ? ? ?
Se15 Pd1 Se11 C10 -166.3(2) ? ? ? ?
Se3 Pd1 Se15 C14 -121.3(2) ? ? ? ?
Se11 Pd1 Se15 C14 68.3(2) ? ? ? ?
Se7 Pd1 Se3 C4 -62.3(2) ? ? ? ?
Se15 Pd1 Se3 C4 130.7(2) ? ? ? ?
Se3 Pd1 Se7 C8 162.0(2) ? ? ? ?
Se11 Pd1 Se7 C8 -28.0(2) ? ? ? ?
Se7 Pd1 Se11 C12 126.7(2) ? ? ? ?
Se15 Pd1 Se11 C12 -66.1(2) ? ? ? ?
Se3 Pd1 Se15 C16 -20.6(2) ? ? ? ?
Se11 Pd1 Se15 C16 169.1(2) ? ? ? ?
Pd1 Se3 C2 C1 5.0(3) ? ? ? ?
Pd1 Se3 C4 C5 74.2(3) ? ? ? ?
Pd1 Se7 C6 C5 -73.9(4) ? ? ? ?
Pd1 Se7 C8 C9 -12.5(3) ? ? ? ?
Pd1 Se11 C10 C9 16.3(3) ? ? ? ?
Pd1 Se11 C12 C13 72.8(4) ? ? ? ?
Pd1 Se15 C14 C13 -78.4(4) ? ? ? ?
Pd1 Se15 C16 C1 -28.1(3) ? ? ? ?
